data_1575447
loop_
_publ_author_name
'Mohite, Manali A.'
'Balakrishna, Maravanji S.'

_publ_section_title
;
 Efficient C(sp3)--H alkylation of fluorene and bisindolylmethane
 synthesis catalysed by a PNN-Ni complex using alcohols
;
_journal_issue 19
_journal_name_full 'Catalysis Science &amp; Technology'
_journal_page_first 5713
_journal_page_last 5723
_journal_paper_doi 10.1039/D5CY00779H
_journal_volume 15
_journal_year 2025
_chemical_formula_moiety 'C29 H30 N2 O2'
_chemical_formula_sum 'C29 H30 N2 O2'
_chemical_formula_weight 438.55
_space_group_crystal_system monoclinic
_space_group_IT_number 14
_space_group_name_Hall '-P 2yn'
_space_group_name_H-M_alt 'P 1 21/n 1'
_atom_sites_solution_hydrogens mixed
_audit_creation_date 2025-05-20
_audit_creation_method
;
Olex2 1.5
(compiled 2022.04.07 svn.rca3783a0 for OlexSys, GUI svn.r6498)
;
_audit_update_record
;
2025-05-30 deposited with the CCDC.	2025-08-14 downloaded from the CCDC.
;
_cell_angle_alpha 90
_cell_angle_beta 102.676(3)
_cell_angle_gamma 90
_cell_formula_units_Z 4
_cell_length_a 11.9352(12)
_cell_length_b 9.6405(11)
_cell_length_c 22.561(3)
_cell_measurement_reflns_used 7583
_cell_measurement_temperature 150(2)
_cell_measurement_theta_max 21.63
_cell_measurement_theta_min 2.31
_cell_volume 2532.6(5)
_computing_cell_refinement 'SAINT V8.40A (Bruker, 2019)'
_computing_data_reduction 'SAINT V8.40A (Bruker, 2019)'
_computing_molecular_graphics 'Olex2 1.5 (Dolomanov et al., 2009)'
_computing_publication_material 'Olex2 1.5 (Dolomanov et al., 2009)'
_computing_structure_refinement 'SHELXL 2014/7 (Sheldrick, 2015)'
_computing_structure_solution 'SHELXT 2014/5 (Sheldrick, 2014)'
_diffrn_ambient_temperature 150.00
_diffrn_measured_fraction_theta_full 0.999
_diffrn_measured_fraction_theta_max 0.999
_diffrn_measurement_device_type 'Bruker APEX-II CCD'
_diffrn_measurement_method '\f and \w scans'
_diffrn_radiation_type MoK\a
_diffrn_radiation_wavelength 0.71073
_diffrn_reflns_av_R_equivalents 0.0742
_diffrn_reflns_av_unetI/netI 0.0390
_diffrn_reflns_Laue_measured_fraction_full 0.999
_diffrn_reflns_Laue_measured_fraction_max 0.999
_diffrn_reflns_limit_h_max 14
_diffrn_reflns_limit_h_min -14
_diffrn_reflns_limit_k_max 11
_diffrn_reflns_limit_k_min -11
_diffrn_reflns_limit_l_max 26
_diffrn_reflns_limit_l_min -26
_diffrn_reflns_number 43661
_diffrn_reflns_point_group_measured_fraction_full 0.999
_diffrn_reflns_point_group_measured_fraction_max 0.999
_diffrn_reflns_theta_full 25.080
_diffrn_reflns_theta_max 25.080
_diffrn_reflns_theta_min 1.850
_diffrn_source_current 1.4
_diffrn_source_power 0.07
_diffrn_source_voltage 50.0
_diffrn_standards_number 0
_exptl_absorpt_coefficient_mu 0.072
_exptl_absorpt_correction_T_max 0.7452
_exptl_absorpt_correction_T_min 0.5668
_exptl_absorpt_correction_type none
_exptl_absorpt_process_details
;
SADABS-2016/2 (Bruker,2016/2) was used for absorption correction.
wR2(int) was 0.1477 before and 0.0728 after correction.
The Ratio of minimum to maximum transmission is 0.7606.
The \l/2 correction factor is Not present.
;
_exptl_crystal_colour red
_exptl_crystal_colour_primary red
_exptl_crystal_density_diffrn 1.150
_exptl_crystal_description plate
_exptl_crystal_F_000 936
_exptl_crystal_size_max 0.079
_exptl_crystal_size_mid 0.056
_exptl_crystal_size_min 0.036
_refine_diff_density_max 0.322
_refine_diff_density_min -0.215
_refine_diff_density_rms 0.046
_refine_ls_extinction_method none
_refine_ls_goodness_of_fit_ref 1.025
_refine_ls_hydrogen_treatment mixed
_refine_ls_matrix_type full
_refine_ls_number_parameters 311
_refine_ls_number_reflns 4498
_refine_ls_number_restraints 0
_refine_ls_restrained_S_all 1.025
_refine_ls_R_factor_all 0.0953
_refine_ls_R_factor_gt 0.0617
_refine_ls_shift/su_max 0.000
_refine_ls_shift/su_mean 0.000
_refine_ls_structure_factor_coef Fsqd
_refine_ls_weighting_details 'w=1/[\s^2^(Fo^2^)+(0.0852P)^2^+1.3773P] where P=(Fo^2^+2Fc^2^)/3'
_refine_ls_weighting_scheme calc
_refine_ls_wR_factor_gt 0.1614
_refine_ls_wR_factor_ref 0.1850
_reflns_Friedel_coverage 0.000
_reflns_number_gt 3055
_reflns_number_total 4498
_reflns_threshold_expression 'I > 2\s(I)'
_cod_data_source_file d5cy00779h2.cif
_cod_data_source_block 7r
_cod_depositor_comments 'Adding full bibliography for 1575447--1575450.cif.'
_cod_database_code 1575447
_shelx_shelxl_version_number 2014/7
_shelx_space_group_comment
;
The symmetry employed for this shelxl refinement is uniquely defined
by the following loop, which should always be used as a source of
symmetry information in preference to the above space-group names.
They are only intended as comments.
;
_olex2_refinement_description
;
1.a Ternary CH refined with riding coordinates:
 C19(H19)
1.b Aromatic/amide H refined with riding coordinates:
 C24(H24), C25(H25), C13(H13), C15(H15), C16(H16), C10(H10), C8(H8), C6(H6),
 C5(H5), C1(H1A), C22(H22), C21(H21)
1.c Idealised Me refined as rotating group:
 C28(H28A,H28B,H28C), C18(H18A,H18B,H18C), C9(H9A,H9B,H9C), C29(H29A,H29B,
 H29C), C27(H27A,H27B,H27C)
;
_olex2_submission_special_instructions 'No special instructions were received'

loop_
_space_group_symop_operation_xyz
'x, y, z'
'-x+1/2, y+1/2, -z+1/2'
'-x, -y, -z'
'x-1/2, -y-1/2, z-1/2'

loop_
_atom_site_label
_atom_site_type_symbol
_atom_site_fract_x
_atom_site_fract_y
_atom_site_fract_z
_atom_site_U_iso_or_equiv
_atom_site_adp_type
_atom_site_occupancy
_atom_site_site_symmetry_order
_atom_site_calc_flag
_atom_site_refinement_flags_posn
_atom_site_refinement_flags_adp
_atom_site_refinement_flags_occupancy
_atom_site_disorder_assembly
_atom_site_disorder_group
O2 O 0.4106(2) 0.7868(2) 0.56448(9) 0.0756(7) Uani 1 1 d . . . . .
N2 N 0.1114(2) 0.8009(2) 0.34218(12) 0.0536(6) Uani 1 1 d . . . . .
N1 N 0.56333(19) 0.4685(3) 0.36695(11) 0.0551(6) Uani 1 1 d . . . . .
O1 O 0.87163(16) 0.8420(3) 0.31211(13) 0.0892(8) Uani 1 1 d . . . . .
C28 C 0.2813(6) 0.6754(4) 0.01486(17) 0.135(2) Uani 1 1 d . . . . .
H28A H 0.3482 0.6169 0.0310 0.202 Uiso 1 1 calc R U . . .
H28B H 0.2732 0.6871 -0.0290 0.202 Uiso 1 1 calc R U . . .
H28C H 0.2120 0.6313 0.0227 0.202 Uiso 1 1 calc R U . . .
C26 C 0.2975(3) 0.8159(3) 0.04552(13) 0.0569(7) Uani 1 1 d . . . . .
C23 C 0.3230(2) 0.8068(3) 0.11494(12) 0.0464(6) Uani 1 1 d . . . . .
C24 C 0.3221(3) 0.6823(3) 0.14585(13) 0.0581(8) Uani 1 1 d . . . . .
H24 H 0.3030 0.5989 0.1235 0.070 Uiso 1 1 calc R U . . .
C25 C 0.3486(3) 0.6778(3) 0.20889(13) 0.0550(7) Uani 1 1 d . . . . .
H25 H 0.3478 0.5911 0.2288 0.066 Uiso 1 1 calc R U . . .
C20 C 0.37602(19) 0.7960(2) 0.24321(11) 0.0389(6) Uani 1 1 d . . . . .
C19 C 0.40445(19) 0.7906(3) 0.31235(11) 0.0396(6) Uani 1 1 d . . . . .
H19 H 0.4456 0.8788 0.3266 0.048 Uiso 1 1 calc R U . . .
C11 C 0.29684(19) 0.7896(2) 0.33750(11) 0.0402(6) Uani 1 1 d . . . . .
C12 C 0.2902(2) 0.7929(2) 0.40022(12) 0.0406(6) Uani 1 1 d . . . . .
C13 C 0.3710(2) 0.7901(2) 0.45562(12) 0.0470(6) Uani 1 1 d . . . . .
H13 H 0.4508 0.7847 0.4566 0.056 Uiso 1 1 calc R U . . .
C14 C 0.3321(3) 0.7953(3) 0.50833(13) 0.0551(7) Uani 1 1 d . . . . .
C18 C 0.4631(5) 0.9076(4) 0.5874(2) 0.132(2) Uani 1 1 d . . . . .
H18A H 0.5083 0.9441 0.5596 0.197 Uiso 1 1 calc R U . . .
H18B H 0.5137 0.8895 0.6271 0.197 Uiso 1 1 calc R U . . .
H18C H 0.4046 0.9757 0.5921 0.197 Uiso 1 1 calc R U . . .
C15 C 0.2154(3) 0.8015(3) 0.50851(15) 0.0651(9) Uani 1 1 d . . . . .
H15 H 0.1920 0.8046 0.5461 0.078 Uiso 1 1 calc R U . . .
C16 C 0.1341(3) 0.8031(3) 0.45507(16) 0.0626(8) Uani 1 1 d . . . . .
H16 H 0.0545 0.8064 0.4549 0.075 Uiso 1 1 calc R U . . .
C17 C 0.1723(2) 0.7997(3) 0.40127(13) 0.0492(7) Uani 1 1 d . . . . .
C10 C 0.1869(2) 0.7961(3) 0.30431(13) 0.0462(6) Uani 1 1 d . . . . .
H10 H 0.1656 0.7971 0.2612 0.055 Uiso 1 1 calc R U . . .
C2 C 0.4867(2) 0.6749(3) 0.33552(11) 0.0426(6) Uani 1 1 d . . . . .
C3 C 0.6064(2) 0.6770(3) 0.33488(11) 0.0427(6) Uani 1 1 d . . . . .
C8 C 0.6778(2) 0.7791(3) 0.31901(12) 0.0490(7) Uani 1 1 d . . . . .
H8 H 0.6479 0.8668 0.3042 0.059 Uiso 1 1 calc R U . . .
C7 C 0.7916(2) 0.7494(3) 0.32533(14) 0.0598(8) Uani 1 1 d . . . . .
C6 C 0.8363(2) 0.6184(4) 0.34513(15) 0.0685(9) Uani 1 1 d . . . . .
H6 H 0.9156 0.6001 0.3482 0.082 Uiso 1 1 calc R U . . .
C5 C 0.7672(2) 0.5168(3) 0.36005(13) 0.0620(8) Uani 1 1 d . . . . .
H5 H 0.7973 0.4282 0.3734 0.074 Uiso 1 1 calc R U . . .
C4 C 0.6517(2) 0.5474(3) 0.35499(11) 0.0477(7) Uani 1 1 d . . . . .
C1 C 0.4653(2) 0.5478(3) 0.35584(12) 0.0496(7) Uani 1 1 d . . . . .
H1A H 0.3927 0.5175 0.3616 0.060 Uiso 1 1 calc R U . . .
C9 C 0.8411(3) 0.9858(4) 0.3071(2) 0.0937(13) Uani 1 1 d . . . . .
H9A H 0.7811 1.0005 0.2703 0.141 Uiso 1 1 calc R U . . .
H9B H 0.9089 1.0412 0.3047 0.141 Uiso 1 1 calc R U . . .
H9C H 0.8125 1.0141 0.3427 0.141 Uiso 1 1 calc R U . . .
C29 C 0.3976(4) 0.8901(5) 0.02628(17) 0.1039(14) Uani 1 1 d . . . . .
H29A H 0.4688 0.8386 0.0416 0.156 Uiso 1 1 calc R U . . .
H29B H 0.4052 0.9842 0.0431 0.156 Uiso 1 1 calc R U . . .
H29C H 0.3827 0.8949 -0.0182 0.156 Uiso 1 1 calc R U . . .
C27 C 0.1899(3) 0.9033(4) 0.02291(15) 0.0874(11) Uani 1 1 d . . . . .
H27A H 0.1743 0.9096 -0.0215 0.131 Uiso 1 1 calc R U . . .
H27B H 0.2019 0.9966 0.0404 0.131 Uiso 1 1 calc R U . . .
H27C H 0.1244 0.8598 0.0353 0.131 Uiso 1 1 calc R U . . .
C22 C 0.3487(2) 0.9244(3) 0.14989(12) 0.0500(7) Uani 1 1 d . . . . .
H22 H 0.3484 1.0117 0.1302 0.060 Uiso 1 1 calc R U . . .
C21 C 0.3749(2) 0.9197(3) 0.21242(12) 0.0467(6) Uani 1 1 d . . . . .
H21 H 0.3926 1.0034 0.2348 0.056 Uiso 1 1 calc R U . . .
H1 H 0.567(2) 0.391(3) 0.3857(13) 0.058(9) Uiso 1 1 d . . . . .
H2 H 0.035(3) 0.811(4) 0.3305(16) 0.092(12) Uiso 1 1 d . . . . .

loop_
_atom_site_aniso_label
_atom_site_aniso_U_11
_atom_site_aniso_U_22
_atom_site_aniso_U_33
_atom_site_aniso_U_23
_atom_site_aniso_U_13
_atom_site_aniso_U_12
O2 0.1152(19) 0.0563(13) 0.0497(12) 0.0052(10) 0.0059(12) -0.0171(12)
N2 0.0324(12) 0.0548(15) 0.0746(17) 0.0019(12) 0.0138(12) 0.0004(10)
N1 0.0513(14) 0.0517(15) 0.0608(15) 0.0140(12) 0.0093(11) 0.0053(12)
O1 0.0352(11) 0.1009(19) 0.133(2) 0.0386(16) 0.0211(12) -0.0001(11)
C28 0.267(7) 0.072(3) 0.058(2) -0.011(2) 0.019(3) 0.011(3)
C26 0.0687(19) 0.0524(17) 0.0510(16) -0.0003(13) 0.0161(14) 0.0081(14)
C23 0.0470(15) 0.0413(15) 0.0518(15) 0.0012(12) 0.0126(12) 0.0052(11)
C24 0.077(2) 0.0368(15) 0.0563(17) -0.0065(13) 0.0065(15) -0.0023(13)
C25 0.0720(19) 0.0358(15) 0.0543(17) 0.0052(12) 0.0075(14) -0.0044(13)
C20 0.0288(12) 0.0407(14) 0.0474(14) -0.0015(11) 0.0089(10) -0.0010(10)
C19 0.0299(12) 0.0405(14) 0.0471(14) 0.0009(11) 0.0058(10) -0.0026(10)
C11 0.0307(12) 0.0386(14) 0.0503(15) 0.0015(11) 0.0068(11) 0.0002(10)
C12 0.0351(13) 0.0335(13) 0.0546(15) 0.0014(11) 0.0126(11) -0.0001(10)
C13 0.0502(15) 0.0362(14) 0.0544(16) 0.0029(12) 0.0109(13) -0.0044(11)
C14 0.075(2) 0.0353(15) 0.0555(17) 0.0041(12) 0.0163(15) -0.0066(13)
C18 0.191(5) 0.071(3) 0.100(3) -0.004(2) -0.038(3) -0.034(3)
C15 0.088(2) 0.0503(18) 0.069(2) 0.0017(15) 0.0432(19) -0.0031(16)
C16 0.0610(18) 0.0504(18) 0.087(2) 0.0022(16) 0.0389(18) -0.0001(14)
C17 0.0450(15) 0.0396(15) 0.0669(18) 0.0011(13) 0.0209(14) -0.0008(12)
C10 0.0349(13) 0.0463(15) 0.0565(16) 0.0024(12) 0.0079(12) -0.0024(11)
C2 0.0348(13) 0.0486(15) 0.0438(14) 0.0041(11) 0.0077(11) -0.0019(11)
C3 0.0330(12) 0.0552(16) 0.0390(13) 0.0036(11) 0.0057(10) 0.0055(11)
C8 0.0336(13) 0.0589(17) 0.0536(16) 0.0110(13) 0.0074(12) 0.0028(12)
C7 0.0306(14) 0.078(2) 0.0702(19) 0.0155(16) 0.0103(13) 0.0010(13)
C6 0.0351(14) 0.091(2) 0.078(2) 0.0173(18) 0.0098(14) 0.0168(16)
C5 0.0498(17) 0.068(2) 0.0652(19) 0.0141(15) 0.0071(14) 0.0202(15)
C4 0.0410(14) 0.0581(17) 0.0428(14) 0.0074(12) 0.0063(11) 0.0053(12)
C1 0.0399(14) 0.0562(17) 0.0530(16) 0.0069(13) 0.0106(12) 0.0006(12)
C9 0.058(2) 0.089(3) 0.135(4) 0.036(2) 0.022(2) -0.0085(19)
C29 0.109(3) 0.138(4) 0.074(3) 0.006(2) 0.041(2) -0.009(3)
C27 0.098(3) 0.108(3) 0.0509(19) 0.0046(19) 0.0054(18) 0.026(2)
C22 0.0596(17) 0.0376(15) 0.0516(16) 0.0068(12) 0.0097(13) 0.0001(12)
C21 0.0516(15) 0.0348(14) 0.0525(16) -0.0016(12) 0.0091(12) -0.0020(11)

loop_
_atom_type_symbol
_atom_type_description
_atom_type_scat_dispersion_real
_atom_type_scat_dispersion_imag
_atom_type_scat_source
C C 0.0033 0.0016 'International Tables Vol C Tables 4.2.6.8 and 6.1.1.4'
H H 0.0000 0.0000 'International Tables Vol C Tables 4.2.6.8 and 6.1.1.4'
N N 0.0061 0.0033 'International Tables Vol C Tables 4.2.6.8 and 6.1.1.4'
O O 0.0106 0.0060 'International Tables Vol C Tables 4.2.6.8 and 6.1.1.4'

loop_
_geom_angle_atom_site_label_1
_geom_angle_atom_site_label_2
_geom_angle_atom_site_label_3
_geom_angle
_geom_angle_site_symmetry_1
_geom_angle_site_symmetry_3
_geom_angle_publ_flag
C18 O2 C14 116.8(3) . . ?
C17 N2 C10 109.0(2) . . ?
C17 N2 H2 125(2) . . ?
C10 N2 H2 126(2) . . ?
C4 N1 H1 128.3(19) . . ?
C1 N1 C4 108.4(2) . . ?
C1 N1 H1 121.9(19) . . ?
C7 O1 C9 117.7(2) . . ?
H28A C28 H28B 109.5 . . ?
H28A C28 H28C 109.5 . . ?
H28B C28 H28C 109.5 . . ?
C26 C28 H28A 109.5 . . ?
C26 C28 H28B 109.5 . . ?
C26 C28 H28C 109.5 . . ?
C28 C26 C23 113.1(3) . . ?
C28 C26 C29 108.5(3) . . ?
C28 C26 C27 109.1(3) . . ?
C23 C26 C29 108.9(3) . . ?
C27 C26 C23 109.7(2) . . ?
C27 C26 C29 107.4(3) . . ?
C24 C23 C26 122.8(2) . . ?
C22 C23 C26 120.5(2) . . ?
C22 C23 C24 116.7(2) . . ?
C23 C24 H24 119.5 . . ?
C25 C24 C23 121.1(2) . . ?
C25 C24 H24 119.5 . . ?
C24 C25 H25 119.2 . . ?
C20 C25 C24 121.5(2) . . ?
C20 C25 H25 119.2 . . ?
C25 C20 C19 121.3(2) . . ?
C25 C20 C21 117.2(2) . . ?
C21 C20 C19 121.4(2) . . ?
C20 C19 H19 106.4 . . ?
C11 C19 C20 111.56(19) . . ?
C11 C19 H19 106.4 . . ?
C2 C19 C20 111.4(2) . . ?
C2 C19 H19 106.4 . . ?
C2 C19 C11 114.1(2) . . ?
C12 C11 C19 127.2(2) . . ?
C10 C11 C19 126.0(2) . . ?
C10 C11 C12 106.6(2) . . ?
C13 C12 C11 134.7(2) . . ?
C13 C12 C17 118.6(2) . . ?
C17 C12 C11 106.8(2) . . ?
C12 C13 H13 120.8 . . ?
C14 C13 C12 118.4(3) . . ?
C14 C13 H13 120.8 . . ?
C13 C14 O2 119.8(3) . . ?
C13 C14 C15 122.2(3) . . ?
C15 C14 O2 118.0(3) . . ?
O2 C18 H18A 109.5 . . ?
O2 C18 H18B 109.5 . . ?
O2 C18 H18C 109.5 . . ?
H18A C18 H18B 109.5 . . ?
H18A C18 H18C 109.5 . . ?
H18B C18 H18C 109.5 . . ?
C14 C15 H15 119.6 . . ?
C16 C15 C14 120.8(3) . . ?
C16 C15 H15 119.6 . . ?
C15 C16 H16 121.2 . . ?
C15 C16 C17 117.7(3) . . ?
C17 C16 H16 121.2 . . ?
N2 C17 C12 107.5(2) . . ?
N2 C17 C16 130.2(3) . . ?
C16 C17 C12 122.3(3) . . ?
N2 C10 H10 124.9 . . ?
C11 C10 N2 110.1(2) . . ?
C11 C10 H10 124.9 . . ?
C3 C2 C19 124.3(2) . . ?
C1 C2 C19 129.3(2) . . ?
C1 C2 C3 106.2(2) . . ?
C8 C3 C2 132.6(2) . . ?
C4 C3 C2 107.5(2) . . ?
C4 C3 C8 119.9(2) . . ?
C3 C8 H8 120.9 . . ?
C7 C8 C3 118.3(3) . . ?
C7 C8 H8 120.9 . . ?
O1 C7 C6 114.5(2) . . ?
C8 C7 O1 124.0(3) . . ?
C8 C7 C6 121.5(3) . . ?
C7 C6 H6 119.6 . . ?
C5 C6 C7 120.9(3) . . ?
C5 C6 H6 119.6 . . ?
C6 C5 H5 121.0 . . ?
C6 C5 C4 117.9(3) . . ?
C4 C5 H5 121.0 . . ?
N1 C4 C3 107.4(2) . . ?
N1 C4 C5 131.0(3) . . ?
C5 C4 C3 121.5(3) . . ?
N1 C1 H1A 124.7 . . ?
C2 C1 N1 110.5(2) . . ?
C2 C1 H1A 124.7 . . ?
O1 C9 H9A 109.5 . . ?
O1 C9 H9B 109.5 . . ?
O1 C9 H9C 109.5 . . ?
H9A C9 H9B 109.5 . . ?
H9A C9 H9C 109.5 . . ?
H9B C9 H9C 109.5 . . ?
C26 C29 H29A 109.5 . . ?
C26 C29 H29B 109.5 . . ?
C26 C29 H29C 109.5 . . ?
H29A C29 H29B 109.5 . . ?
H29A C29 H29C 109.5 . . ?
H29B C29 H29C 109.5 . . ?
C26 C27 H27A 109.5 . . ?
C26 C27 H27B 109.5 . . ?
C26 C27 H27C 109.5 . . ?
H27A C27 H27B 109.5 . . ?
H27A C27 H27C 109.5 . . ?
H27B C27 H27C 109.5 . . ?
C23 C22 H22 119.0 . . ?
C21 C22 C23 122.1(2) . . ?
C21 C22 H22 119.0 . . ?
C20 C21 H21 119.3 . . ?
C22 C21 C20 121.3(2) . . ?
C22 C21 H21 119.3 . . ?

loop_
_geom_bond_atom_site_label_1
_geom_bond_atom_site_label_2
_geom_bond_distance
_geom_bond_site_symmetry_2
_geom_bond_publ_flag
O2 C14 1.403(3) . ?
O2 C18 1.369(4) . ?
N2 C17 1.371(4) . ?
N2 C10 1.371(4) . ?
N2 H2 0.89(4) . ?
N1 C4 1.374(3) . ?
N1 C1 1.373(3) . ?
N1 H1 0.86(3) . ?
O1 C7 1.388(4) . ?
O1 C9 1.431(4) . ?
C28 H28A 0.9800 . ?
C28 H28B 0.9800 . ?
C28 H28C 0.9800 . ?
C28 C26 1.514(5) . ?
C26 C23 1.531(4) . ?
C26 C29 1.534(5) . ?
C26 C27 1.527(4) . ?
C23 C24 1.389(4) . ?
C23 C22 1.377(4) . ?
C24 H24 0.9500 . ?
C24 C25 1.388(4) . ?
C25 H25 0.9500 . ?
C25 C20 1.376(4) . ?
C20 C19 1.523(3) . ?
C20 C21 1.379(3) . ?
C19 H19 1.0000 . ?
C19 C11 1.514(3) . ?
C19 C2 1.501(3) . ?
C11 C12 1.435(4) . ?
C11 C10 1.362(3) . ?
C12 C13 1.401(3) . ?
C12 C17 1.414(3) . ?
C13 H13 0.9500 . ?
C13 C14 1.369(4) . ?
C14 C15 1.395(4) . ?
C18 H18A 0.9800 . ?
C18 H18B 0.9800 . ?
C18 H18C 0.9800 . ?
C15 H15 0.9500 . ?
C15 C16 1.372(5) . ?
C16 H16 0.9500 . ?
C16 C17 1.387(4) . ?
C10 H10 0.9500 . ?
C2 C3 1.433(3) . ?
C2 C1 1.352(4) . ?
C3 C8 1.399(4) . ?
C3 C4 1.397(4) . ?
C8 H8 0.9500 . ?
C8 C7 1.364(4) . ?
C7 C6 1.405(4) . ?
C6 H6 0.9500 . ?
C6 C5 1.369(4) . ?
C5 H5 0.9500 . ?
C5 C4 1.390(4) . ?
C1 H1A 0.9500 . ?
C9 H9A 0.9800 . ?
C9 H9B 0.9800 . ?
C9 H9C 0.9800 . ?
C29 H29A 0.9800 . ?
C29 H29B 0.9800 . ?
C29 H29C 0.9800 . ?
C27 H27A 0.9800 . ?
C27 H27B 0.9800 . ?
C27 H27C 0.9800 . ?
C22 H22 0.9500 . ?
C22 C21 1.377(4) . ?
C21 H21 0.9500 . ?

loop_
_geom_torsion_atom_site_label_1
_geom_torsion_atom_site_label_2
_geom_torsion_atom_site_label_3
_geom_torsion_atom_site_label_4
_geom_torsion
_geom_torsion_site_symmetry_1
_geom_torsion_site_symmetry_2
_geom_torsion_site_symmetry_3
_geom_torsion_site_symmetry_4
_geom_torsion_publ_flag
O2 C14 C15 C16 -176.8(3) . . . . ?
O1 C7 C6 C5 179.7(3) . . . . ?
C28 C26 C23 C24 -4.8(5) . . . . ?
C28 C26 C23 C22 175.0(3) . . . . ?
C26 C23 C24 C25 178.4(3) . . . . ?
C26 C23 C22 C21 -178.4(2) . . . . ?
C23 C24 C25 C20 0.4(5) . . . . ?
C23 C22 C21 C20 -0.4(4) . . . . ?
C24 C23 C22 C21 1.4(4) . . . . ?
C24 C25 C20 C19 179.7(3) . . . . ?
C24 C25 C20 C21 0.7(4) . . . . ?
C25 C20 C19 C11 -82.6(3) . . . . ?
C25 C20 C19 C2 46.1(3) . . . . ?
C25 C20 C21 C22 -0.7(4) . . . . ?
C20 C19 C11 C12 -176.1(2) . . . . ?
C20 C19 C11 C10 -1.5(3) . . . . ?
C20 C19 C2 C3 73.6(3) . . . . ?
C20 C19 C2 C1 -100.5(3) . . . . ?
C19 C20 C21 C22 -179.7(2) . . . . ?
C19 C11 C12 C13 -4.2(4) . . . . ?
C19 C11 C12 C17 176.2(2) . . . . ?
C19 C11 C10 N2 -176.5(2) . . . . ?
C19 C2 C3 C8 5.4(4) . . . . ?
C19 C2 C3 C4 -174.9(2) . . . . ?
C19 C2 C1 N1 173.8(2) . . . . ?
C11 C19 C2 C3 -159.0(2) . . . . ?
C11 C19 C2 C1 26.9(4) . . . . ?
C11 C12 C13 C14 179.9(3) . . . . ?
C11 C12 C17 N2 -0.2(3) . . . . ?
C11 C12 C17 C16 179.4(2) . . . . ?
C12 C11 C10 N2 -1.0(3) . . . . ?
C12 C13 C14 O2 177.3(2) . . . . ?
C12 C13 C14 C15 0.8(4) . . . . ?
C13 C12 C17 N2 -179.9(2) . . . . ?
C13 C12 C17 C16 -0.3(4) . . . . ?
C13 C14 C15 C16 -0.2(4) . . . . ?
C14 C15 C16 C17 -0.6(4) . . . . ?
C18 O2 C14 C13 84.2(4) . . . . ?
C18 O2 C14 C15 -99.1(4) . . . . ?
C15 C16 C17 N2 -179.7(3) . . . . ?
C15 C16 C17 C12 0.9(4) . . . . ?
C17 N2 C10 C11 0.9(3) . . . . ?
C17 C12 C13 C14 -0.5(3) . . . . ?
C10 N2 C17 C12 -0.4(3) . . . . ?
C10 N2 C17 C16 -179.9(3) . . . . ?
C10 C11 C12 C13 -179.7(3) . . . . ?
C10 C11 C12 C17 0.7(3) . . . . ?
C2 C19 C11 C12 56.6(3) . . . . ?
C2 C19 C11 C10 -128.8(3) . . . . ?
C2 C3 C8 C7 178.0(3) . . . . ?
C2 C3 C4 N1 0.5(3) . . . . ?
C2 C3 C4 C5 -179.4(2) . . . . ?
C3 C2 C1 N1 -1.2(3) . . . . ?
C3 C8 C7 O1 -179.0(3) . . . . ?
C3 C8 C7 C6 2.3(4) . . . . ?
C8 C3 C4 N1 -179.7(2) . . . . ?
C8 C3 C4 C5 0.3(4) . . . . ?
C8 C7 C6 C5 -1.4(5) . . . . ?
C7 C6 C5 C4 0.0(5) . . . . ?
C6 C5 C4 N1 -179.4(3) . . . . ?
C6 C5 C4 C3 0.5(4) . . . . ?
C4 N1 C1 C2 1.5(3) . . . . ?
C4 C3 C8 C7 -1.7(4) . . . . ?
C1 N1 C4 C3 -1.2(3) . . . . ?
C1 N1 C4 C5 178.7(3) . . . . ?
C1 C2 C3 C8 -179.3(3) . . . . ?
C1 C2 C3 C4 0.4(3) . . . . ?
C9 O1 C7 C8 17.0(5) . . . . ?
C9 O1 C7 C6 -164.1(3) . . . . ?
C29 C26 C23 C24 -125.5(3) . . . . ?
C29 C26 C23 C22 54.3(4) . . . . ?
C27 C26 C23 C24 117.3(3) . . . . ?
C27 C26 C23 C22 -62.9(4) . . . . ?
C22 C23 C24 C25 -1.5(4) . . . . ?
C21 C20 C19 C11 96.3(3) . . . . ?
C21 C20 C19 C2 -134.9(2) . . . . ?
